data_2230318
loop_
_publ_author_name
'Brancatelli, Giovanna'
'Bruno, Giuseppe'
'Nicol\'o, Francesco'
'Canfora, Loredana'
'Ruisi, Giuseppe'

_publ_section_title
;
 (<i>S</i>)-2-[(2-Hydroxybenzyl)azaniumyl]-4-(methylsulfanyl)butanoate
;
_journal_coeditor_code FY2002
_journal_issue 6
_journal_name_full 'Acta Crystallographica Section E'
_journal_page_first o1366
_journal_page_last o1367
_journal_paper_doi 10.1107/S1600536811016564
_journal_volume 67
_journal_year 2011
_chemical_formula_iupac 'C12 H17 N O3 S'
_chemical_formula_moiety 'C12 H17 N O3 S'
_chemical_formula_sum 'C12 H17 N O3 S'
_chemical_formula_weight 255.33
_chemical_name_systematic
;
(<i>S</i>)-2-[(2-Hydroxybenzyl)azaniumyl]-4-(methylsulfanyl)butanoate
;
_space_group_IT_number 1
_symmetry_cell_setting triclinic
_symmetry_space_group_name_Hall 'P 1'
_symmetry_space_group_name_H-M 'P 1'
_atom_sites_solution_hydrogens geom
_atom_sites_solution_primary direct
_atom_sites_solution_secondary difmap
_cell_angle_alpha 98.200(3)
_cell_angle_beta 90.780(3)
_cell_angle_gamma 96.849(3)
_cell_formula_units_Z 1
_cell_length_a 5.3221(2)
_cell_length_b 5.8369(2)
_cell_length_c 10.5564(5)
_cell_measurement_reflns_used 4292
_cell_measurement_temperature 296(2)
_cell_measurement_theta_max 27.04
_cell_measurement_theta_min 3.55
_cell_volume 322.10(2)
_computing_cell_refinement 'SAINT (Bruker, 2007)'
_computing_data_collection 'APEX2 (Bruker, 2007)'
_computing_data_reduction 'SAINT (Bruker, 2007)'
_computing_molecular_graphics 'SHELXTL (Sheldrick, 2008)'
_computing_publication_material 'SHELXTL (Sheldrick, 2008)'
_computing_structure_refinement 'SHELXL97 (Sheldrick, 2008)'
_computing_structure_solution 'SIR2004 (Burla <i>et al.</i>, 2005)'
_diffrn_ambient_temperature 296(2)
_diffrn_measured_fraction_theta_full 0.953
_diffrn_measured_fraction_theta_max 0.953
_diffrn_measurement_device_type 'Bruker APEXII CCD'
_diffrn_measurement_method '\f and \w'
_diffrn_radiation_monochromator graphite
_diffrn_radiation_type MoK\a
_diffrn_radiation_wavelength 0.71073
_diffrn_reflns_av_R_equivalents 0.016
_diffrn_reflns_limit_h_max 6
_diffrn_reflns_limit_h_min -6
_diffrn_reflns_limit_k_max 7
_diffrn_reflns_limit_k_min -7
_diffrn_reflns_limit_l_max 13
_diffrn_reflns_limit_l_min -13
_diffrn_reflns_number 7430
_diffrn_reflns_theta_full 26
_diffrn_reflns_theta_max 26
_diffrn_reflns_theta_min 3.8
_diffrn_standards_number 0
_exptl_absorpt_coefficient_mu 0.247
_exptl_absorpt_correction_T_max 0.746
_exptl_absorpt_correction_T_min 0.6789
_exptl_absorpt_correction_type multi-scan
_exptl_absorpt_process_details '(SADABS; Sheldrick, 1996)'
_exptl_crystal_colour yellow
_exptl_crystal_density_diffrn 1.316
_exptl_crystal_density_method 'not measured'
_exptl_crystal_description prysmatic
_exptl_crystal_F_000 136
_exptl_crystal_size_max 0.53
_exptl_crystal_size_mid 0.44
_exptl_crystal_size_min 0.16
_refine_diff_density_max 0.794
_refine_diff_density_min -0.412
_refine_ls_abs_structure_details
;
Assigned from the known absolute structure of the starting material;
the Flack (1983) parameter is consistent with this assignment,
1119 Friedel-pairs
;
_refine_ls_abs_structure_Flack 0.12(19)
_refine_ls_extinction_method none
_refine_ls_goodness_of_fit_ref 1.07
_refine_ls_hydrogen_treatment constr
_refine_ls_matrix_type full
_refine_ls_number_parameters 156
_refine_ls_number_reflns 2324
_refine_ls_number_restraints 3
_refine_ls_restrained_S_all 1.069
_refine_ls_R_factor_all 0.0719
_refine_ls_R_factor_gt 0.059
_refine_ls_shift/su_max 0
_refine_ls_shift/su_mean 0
_refine_ls_structure_factor_coef Fsqd
_refine_ls_weighting_details 'calc w=1/[\s^2^(Fo^2^)+(0.1065P)^2^+0.1553P] where P=(Fo^2^+2Fc^2^)/3'
_refine_ls_weighting_scheme calc
_refine_ls_wR_factor_ref 0.179
_reflns_number_gt 1966
_reflns_number_total 2324
_reflns_threshold_expression I>2\s(I)
_cod_data_source_file fy2002.cif
_cod_data_source_block I
_cod_database_code 2230318
_cod_database_fobs_code 2230318

loop_
_symmetry_equiv_pos_as_xyz
'x, y, z'

loop_
_atom_site_type_symbol
_atom_site_label
_atom_site_fract_x
_atom_site_fract_y
_atom_site_fract_z
_atom_site_U_iso_or_equiv
_atom_site_adp_type
_atom_site_calc_flag
_atom_site_refinement_flags
_atom_site_occupancy
_atom_site_disorder_assembly
_atom_site_disorder_group
C C1 0.1397(7) 0.8261(5) 0.6478(4) 0.0378(8) Uani d . 1 . .
C C2 0.1286(8) 1.0229(6) 0.7378(4) 0.0480(10) Uani d . 1 . .
H H2 0.0037 1.1192 0.7301 0.058 Uiso calc R 1 . .
C C3 0.3045(9) 1.0752(9) 0.8391(4) 0.0595(11) Uani d . 1 . .
H H3 0.2993 1.2085 0.8984 0.071 Uiso calc R 1 . .
C C4 0.4846(11) 0.9326(10) 0.8521(5) 0.0719(14) Uani d . 1 . .
H H4 0.6064 0.9719 0.918 0.086 Uiso calc R 1 . .
C C5 0.4866(8) 0.7305(8) 0.7677(5) 0.0592(11) Uani d . 1 . .
H H5 0.6034 0.6289 0.7807 0.071 Uiso calc R 1 . .
C C6 0.3176(7) 0.6750(6) 0.6635(4) 0.0437(9) Uani d . 1 . .
C C7 0.3226(7) 0.4586(6) 0.5712(5) 0.0523(11) Uani d . 1 . .
H H7A 0.1526 0.4057 0.5364 0.063 Uiso calc R 1 . .
H H7B 0.3754 0.3381 0.6164 0.063 Uiso calc R 1 . .
N N1 0.4971(5) 0.4903(4) 0.4628(3) 0.0365(7) Uani d . 1 . .
H H1A 0.4664 0.6175 0.4288 0.044 Uiso calc R 1 . .
H H1B 0.6586 0.5129 0.4927 0.044 Uiso calc R 1 . .
C C12 0.982(2) 0.7692(13) 0.1065(9) 0.125(3) Uani d . 1 . .
H H12A 0.8321 0.8384 0.0902 0.187 Uiso calc R 1 . .
H H12B 1.1162 0.8272 0.0553 0.187 Uiso calc R 1 . .
H H12C 1.0313 0.8083 0.1955 0.187 Uiso calc R 1 . .
C C8 0.4605(9) 0.2821(6) 0.3620(4) 0.0528(11) Uani d . 1 . .
H H8 0.2775 0.234 0.3533 0.063 Uiso calc R 1 . .
C C9 0.5770(7) 0.0784(5) 0.4082(4) 0.0396(8) Uani d . 1 . .
O O1 -0.0230(5) 0.7724(4) 0.5440(3) 0.0481(7) Uani d . 1 . .
H H1 -0.0734 0.8918 0.5264 0.072 Uiso calc R 1 . .
O O2 0.7473(5) 0.1274(4) 0.4933(3) 0.0542(8) Uani d . 1 . .
O O3 0.4885(6) -0.1164(4) 0.3543(3) 0.0543(8) Uani d . 1 . .
S S1 0.9203(4) 0.4659(3) 0.0671(2) 0.1140(8) Uani d . 1 . .
C C10 0.5426(11) 0.3361(8) 0.2347(5) 0.0673(14) Uani d . 1 . .
H H10A 0.4849 0.2056 0.1691 0.081 Uiso calc R 1 . .
H H10B 0.4698 0.472 0.2149 0.081 Uiso calc R 1 . .
C C11 0.8008(11) 0.3782(9) 0.2368(6) 0.0749(15) Uani d . 1 . .
H H11A 0.8727 0.24 0.2535 0.09 Uiso calc R 1 . .
H H11B 0.8581 0.5041 0.3051 0.09 Uiso calc R 1 . .

loop_
_atom_site_aniso_label
_atom_site_aniso_U_11
_atom_site_aniso_U_22
_atom_site_aniso_U_33
_atom_site_aniso_U_12
_atom_site_aniso_U_13
_atom_site_aniso_U_23
C1 0.0352(18) 0.0332(17) 0.047(2) 0.0050(13) 0.0058(17) 0.0120(14)
C2 0.049(2) 0.0382(19) 0.060(2) 0.0137(15) 0.015(2) 0.0095(17)
C3 0.064(3) 0.068(3) 0.045(2) 0.008(2) 0.007(2) 0.0004(19)
C4 0.070(3) 0.091(4) 0.054(3) 0.013(3) 0.000(3) 0.005(3)
C5 0.047(2) 0.071(3) 0.065(3) 0.013(2) 0.002(2) 0.025(2)
C6 0.0355(19) 0.0368(18) 0.063(2) 0.0053(14) 0.0139(19) 0.0199(16)
C7 0.037(2) 0.0255(16) 0.096(3) 0.0053(13) 0.014(2) 0.0138(19)
N1 0.0462(16) 0.0128(11) 0.0509(17) 0.0053(10) -0.0084(14) 0.0058(10)
C12 0.183(9) 0.078(4) 0.121(6) 0.010(5) 0.017(6) 0.043(4)
C8 0.079(3) 0.0190(15) 0.059(2) 0.0112(16) -0.025(2) 0.0016(15)
C9 0.052(2) 0.0163(15) 0.0514(19) 0.0096(13) 0.0019(19) 0.0044(13)
O1 0.0499(16) 0.0286(12) 0.0668(18) 0.0114(10) -0.0099(15) 0.0056(11)
O2 0.0539(16) 0.0272(12) 0.082(2) 0.0108(10) -0.0169(16) 0.0075(12)
O3 0.081(2) 0.0182(12) 0.0622(17) 0.0056(11) -0.0112(16) 0.0037(11)
S1 0.1068(14) 0.1004(13) 0.1180(14) -0.0026(10) 0.0483(12) -0.0327(11)
C10 0.092(4) 0.046(2) 0.064(3) 0.011(2) -0.016(3) 0.007(2)
C11 0.087(4) 0.057(3) 0.078(3) 0.026(2) -0.033(3) -0.009(2)

loop_
_atom_type_symbol
_atom_type_description
_atom_type_scat_dispersion_real
_atom_type_scat_dispersion_imag
_atom_type_scat_source
C C 0.0033 0.0016 'International Tables Vol C Tables 4.2.6.8 and 6.1.1.4'
H H 0 0 'International Tables Vol C Tables 4.2.6.8 and 6.1.1.4'
N N 0.0061 0.0033 'International Tables Vol C Tables 4.2.6.8 and 6.1.1.4'
O O 0.0106 0.006 'International Tables Vol C Tables 4.2.6.8 and 6.1.1.4'
S S 0.1246 0.1234 'International Tables Vol C Tables 4.2.6.8 and 6.1.1.4'

loop_
_geom_angle_atom_site_label_1
_geom_angle_atom_site_label_2
_geom_angle_atom_site_label_3
_geom_angle_site_symmetry_1
_geom_angle_site_symmetry_3
_geom_angle
_geom_angle_publ_flag
O1 C1 C2 . . 121.9(3) ?
O1 C1 C6 . . 118.1(3) ?
C2 C1 C6 . . 120.0(3) ?
C3 C2 C1 . . 119.7(4) ?
C3 C2 H2 . . 120.1 ?
C1 C2 H2 . . 120.1 ?
C4 C3 C2 . . 120.3(4) ?
C4 C3 H3 . . 119.8 ?
C2 C3 H3 . . 119.8 ?
C3 C4 C5 . . 120.0(5) ?
C3 C4 H4 . . 120 ?
C5 C4 H4 . . 120 ?
C4 C5 C6 . . 121.2(4) ?
C4 C5 H5 . . 119.4 ?
C6 C5 H5 . . 119.4 ?
C5 C6 C1 . . 118.4(4) ?
C5 C6 C7 . . 121.2(4) ?
C1 C6 C7 . . 120.4(4) ?
C6 C7 N1 . . 113.2(3) ?
C6 C7 H7A . . 108.9 ?
N1 C7 H7A . . 108.9 ?
C6 C7 H7B . . 108.9 ?
N1 C7 H7B . . 108.9 ?
H7A C7 H7B . . 107.8 ?
C8 N1 C7 . . 110.7(3) ?
C8 N1 H1A . . 109.5 ?
C7 N1 H1A . . 109.5 ?
C8 N1 H1B . . 109.5 ?
C7 N1 H1B . . 109.5 ?
H1A N1 H1B . . 108.1 ?
S1 C12 H12A . . 109.5 ?
S1 C12 H12B . . 109.5 ?
H12A C12 H12B . . 109.5 ?
S1 C12 H12C . . 109.5 ?
H12A C12 H12C . . 109.5 ?
H12B C12 H12C . . 109.5 ?
C10 C8 N1 . . 112.6(3) ?
C10 C8 C9 . . 115.0(4) ?
N1 C8 C9 . . 109.9(3) ?
C10 C8 H8 . . 106.2 ?
N1 C8 H8 . . 106.2 ?
C9 C8 H8 . . 106.2 ?
O3 C9 O2 . . 127.9(3) ?
O3 C9 C8 . . 114.6(3) ?
O2 C9 C8 . . 117.5(3) ?
C1 O1 H1 . . 109.5 ?
C12 S1 C11 . . 100.5(3) ?
C11 C10 C8 . . 108.8(4) ?
C11 C10 H10A . . 109.9 ?
C8 C10 H10A . . 109.9 ?
C11 C10 H10B . . 109.9 ?
C8 C10 H10B . . 109.9 ?
H10A C10 H10B . . 108.3 ?
C10 C11 S1 . . 110.1(4) ?
C10 C11 H11A . . 109.6 ?
S1 C11 H11A . . 109.6 ?
C10 C11 H11B . . 109.6 ?
S1 C11 H11B . . 109.6 ?
H11A C11 H11B . . 108.1 ?

loop_
_geom_bond_atom_site_label_1
_geom_bond_atom_site_label_2
_geom_bond_site_symmetry_2
_geom_bond_distance
_geom_bond_publ_flag
C1 O1 . 1.365(5) ?
C1 C2 . 1.389(5) ?
C1 C6 . 1.392(5) ?
C2 C3 . 1.387(7) ?
C2 H2 . 0.93 ?
C3 C4 . 1.360(7) ?
C3 H3 . 0.93 ?
C4 C5 . 1.375(7) ?
C4 H4 . 0.93 ?
C5 C6 . 1.388(6) ?
C5 H5 . 0.93 ?
C6 C7 . 1.484(6) ?
C7 N1 . 1.502(5) ?
C7 H7A . 0.97 ?
C7 H7B . 0.97 ?
N1 C8 . 1.489(4) ?
N1 H1A . 0.9 ?
N1 H1B . 0.9 ?
C12 S1 . 1.749(8) ?
C12 H12A . 0.96 ?
C12 H12B . 0.96 ?
C12 H12C . 0.96 ?
C8 C10 . 1.483(7) ?
C8 C9 . 1.539(4) ?
C8 H8 . 0.98 ?
C9 O3 . 1.232(4) ?
C9 O2 . 1.246(5) ?
O1 H1 . 0.82 ?
S1 C11 . 2.023(7) ?
C10 C11 . 1.366(8) ?
C10 H10A . 0.97 ?
C10 H10B . 0.97 ?
C11 H11A . 0.97 ?
C11 H11B . 0.97 ?

loop_
_geom_hbond_atom_site_label_D
_geom_hbond_atom_site_label_H
_geom_hbond_atom_site_label_A
_geom_hbond_site_symmetry_A
_geom_hbond_distance_DH
_geom_hbond_distance_HA
_geom_hbond_distance_DA
_geom_hbond_angle_DHA
O1 H1 O2 1_465 0.82 1.83 2.641(3) 168
N1 H1A O3 1_565 0.9 1.83 2.713(3) 166
N1 H1B O1 1_655 0.9 2.14 2.916(4) 144
N1 H1B O2 . 0.9 2.35 2.687(3) 102

loop_
_geom_torsion_atom_site_label_1
_geom_torsion_atom_site_label_2
_geom_torsion_atom_site_label_3
_geom_torsion_atom_site_label_4
_geom_torsion_site_symmetry_1
_geom_torsion_site_symmetry_2
_geom_torsion_site_symmetry_3
_geom_torsion_site_symmetry_4
_geom_torsion
_geom_torsion_publ_flag
O1 C1 C2 C3 . . . . -177.5(4) ?
C6 C1 C2 C3 . . . . 3.7(6) ?
C1 C2 C3 C4 . . . . -1.2(7) ?
C2 C3 C4 C5 . . . . -2.7(8) ?
C3 C4 C5 C6 . . . . 4.3(8) ?
C4 C5 C6 C1 . . . . -1.8(6) ?
C4 C5 C6 C7 . . . . 179.0(5) ?
O1 C1 C6 C5 . . . . 178.9(4) ?
C2 C1 C6 C5 . . . . -2.2(5) ?
O1 C1 C6 C7 . . . . -1.8(5) ?
C2 C1 C6 C7 . . . . 177.1(4) ?
C5 C6 C7 N1 . . . . -89.0(5) ?
C1 C6 C7 N1 . . . . 91.8(4) ?
C6 C7 N1 C8 . . . . -169.9(3) ?
C7 N1 C8 C10 . . . . 156.6(4) ?
C7 N1 C8 C9 . . . . -73.8(4) ?
C10 C8 C9 O3 . . . . -74.6(5) ?
N1 C8 C9 O3 . . . . 157.1(3) ?
C10 C8 C9 O2 . . . . 105.0(4) ?
N1 C8 C9 O2 . . . . -23.4(5) ?
N1 C8 C10 C11 . . . . 71.0(5) ?
C9 C8 C10 C11 . . . . -55.9(5) ?
C8 C10 C11 S1 . . . . -177.7(3) ?
C12 S1 C11 C10 . . . . 100.9(5) ?

loop_
_cod_related_entry_id
_cod_related_entry_database
_cod_related_entry_code
1 ChemSpider 5398106
